data_2000571
loop_
_publ_author_name
'Preut, H.'
'Godry, B.'
'Mitchell, T.'

_publ_contact_author
;
       Dr. Hans Preut
       Fachbereich Chemie Universit\"at Dortmund
       Postfach 500500
       Otto-Hahn-Strasse 6
       D-4600 Dortmund 50
       Germany
;
_publ_section_title
;
 Structure of [2-(fluorodimethylstannyl)ethyl]diphenylphosphine oxide
;
_journal_issue 10
_journal_name_full 'Acta Crystallographica Section C'
_journal_page_first 1894
_journal_page_last 1896
_journal_paper_doi 10.1107/S0108270192007236
_journal_volume 48
_journal_year 1992
_chemical_formula_moiety 'C16 H20 F1 O1 P1 Sn1'
_chemical_formula_sum 'C16 H20 F O P Sn'
_chemical_formula_weight 397.00
_chemical_name_systematic
;
[2-(Fluorodimethylstannyl)ethyl]diphenylphosphineoxide
;
_space_group_IT_number 14
_symmetry_cell_setting monoclinic
_symmetry_space_group_name_Hall '-P 2yn'
_symmetry_space_group_name_H-M 'P 1 21/n 1'
_audit_creation_method
;
     text program nroff under UNIX
;
_cell_angle_alpha 90.0
_cell_angle_beta 91.91(2)
_cell_angle_gamma 90.0
_cell_formula_units_Z 4
_cell_length_a 7.768(2)
_cell_length_b 13.524(4)
_cell_length_c 16.066(4)
_cell_measurement_reflns_used 50
_cell_measurement_temperature 293.0(10)
_cell_measurement_theta_max 15.0
_cell_measurement_theta_min 7.8
_cell_volume 1686.9(8)
_computing_cell_refinement 'Nicolet R3m/V software'
_computing_data_collection 'Nicolet R3m/V software, release 4.11'
_computing_data_reduction 'Nicolet R3m/V software'
_computing_publication_material
;
          PARST (Nardelli, 1983), PLATON (Spek, 1982),
          MISSYM (Le Page, 1987) and PCK83 (Williams, 1984)
;
_computing_structure_refinement 'SHELXTL Plus'
_computing_structure_solution 'SHELXTL-Plus (Sheldrick, 1987)'
_diffrn_ambient_temperature 293.0(10)
_diffrn_measurement_device 'Nicolet R3m/V'
_diffrn_measurement_method \q/2\q
_diffrn_radiation_monochromator graphite
_diffrn_radiation_source 'X-ray tube'
_diffrn_radiation_type MoK\a
_diffrn_radiation_wavelength 0.71073
_diffrn_reflns_av_R_equivalents 0.038
_diffrn_reflns_limit_h_max 10
_diffrn_reflns_limit_h_min -10
_diffrn_reflns_limit_k_max 17
_diffrn_reflns_limit_k_min 0
_diffrn_reflns_limit_l_max 20
_diffrn_reflns_limit_l_min -20
_diffrn_reflns_number 6390
_diffrn_reflns_reduction_process
;
   Lorentz-polarization and empirical absorption correction
   via \y-scans, data averaged
;
_diffrn_reflns_theta_max 50.0
_diffrn_reflns_theta_min 2.0
_diffrn_standards_decay_% 0
_diffrn_standards_interval_time 150
_diffrn_standards_number 6
_exptl_absorpt_coefficient_mu 1.62
_exptl_absorpt_correction_T_max 0.90
_exptl_absorpt_correction_T_min 1.00
_exptl_absorpt_correction_type empirical
_exptl_crystal_colour Colourless
_exptl_crystal_density_diffrn 1.563
_exptl_crystal_description 'crystal description?'
_exptl_crystal_F_000 792
_exptl_crystal_size_max 0.30
_exptl_crystal_size_mid 0.28
_exptl_crystal_size_min 0.14
_refine_diff_density_max 0.45
_refine_diff_density_min -0.77
_refine_ls_abs_structure_details
;
;
_refine_ls_goodness_of_fit_obs 0.81
_refine_ls_hydrogen_treatment refU
_refine_ls_matrix_type full
_refine_ls_number_constraints 0
_refine_ls_number_parameters 182
_refine_ls_number_reflns 2493
_refine_ls_number_restraints 0
_refine_ls_R_factor_obs 0.027
_refine_ls_shift/esd_max 0.007
_refine_ls_shift/esd_mean 0.0005
_refine_ls_structure_factor_coef F
_refine_ls_weighting_details 'w = 1/[\s^2^(F)+0.0010F^2^]'
_refine_ls_weighting_scheme calc
_refine_ls_wR_factor_obs 0.038
_reflns_number_observed 2493
_reflns_number_total 2992
_reflns_observed_criterion refl_observed_if_F>_4.0_sigma(F)
_cod_data_source_file na1011.cif
_cod_data_source_block default
_cod_depositor_comments
;
The following automatic conversions were performed:
'_exptl_absorpt_correction_type' value 'empirical ' changed to 'empirical'
according to '/home/saulius/struct/CIF-dictionaries/cif_core.dic'
dictionary named 'cif_core.dic' version 2.4.1 from 2010-06-29.

Automatic conversion script
Id: cif_fix_enum 1527 2010-12-29 10:47:43Z saulius 

The following automatic conversions were performed:

'_exptl_absorpt_correction_type' value 'empirical ' changed to
'empirical' according to
/home/saulius/struct/CIF-dictionaries/cif_core.dic dictionary named
'cif_core.dic' version 2.4.1 from 2010-06-29.

Automatic conversion script
Id: cif_fix_values 1715 2011-07-08 13:25:40Z adriana 

The following automatic conversions were performed:

'_refine_ls_weighting_scheme' value 'calc w =
1/[\s^2^(F)+0.0010F^2^]' was changed to 'calc'. New tag
'_refine_ls_weighting_details' was created. The value of the new tag
was set to 'w = 1/[\s^2^(F)+0.0010F^2^]'.

Automatic conversion script
Id: cif_fix_values 3143 2015-03-26 13:38:13Z robertas 
;
_cod_original_sg_symbol_H-M P21/n
_cod_original_formula_sum 'C16 H20 F1 O1 P1 Sn1'
_cod_database_code 2000571

loop_
_symmetry_equiv_pos_as_xyz
+x,+y,+z
1/2-x,1/2+y,1/2-z
-x,-y,-z
1/2+x,1/2-y,1/2+z

loop_
_atom_site_aniso_label
_atom_site_aniso_U_11
_atom_site_aniso_U_22
_atom_site_aniso_U_33
_atom_site_aniso_U_12
_atom_site_aniso_U_13
_atom_site_aniso_U_23
Sn(1) 359(2) 298(2) 485(2) -4.0(10) 16.0(10) 30.00
P(1) 313(4) 318(4) 447(5) 16(4) 66(4) 24.00
F(1) 446(12) 368(11) 902(18) -66(12) 157(11) 63.00
O(1) 444(14) 315(12) 702(18) 58(12) 141(12) 28(10)
C(1) 81E1(3) 77E1(3) 61E1(3) 9E1(3) -8E1(3) 7E1(2)
C(2) 47E1(2) 50E1(2) 62E1(3) -99(19) -46(19) -46(10)
C(3) 364(18) 379(19) 66E1(3) 1(18) 105(17) -22(10)
C(4) 345(17) 301(16) 58E1(2) -14(16) 10(16) -1(10)
C(11) 406(18) 48E1(2) 355(18) 44(16) 36(15) 130(10)
C(12) 62E1(3) 63E1(3) 58E1(3) 11E1(2) 19E1(2) 13E1(2)
C(13) 73E1(3) 109E1(4) 67E1(3) 22E1(3) 38E1(3) 21E1(3)
C(14) 94E1(4) 98E1(4) 43E1(2) -6E1(3) 8E1(3) 39E1(3)
C(15) 80E1(3) 76E1(3) 51E1(3) -18E1(2) -6E1(2) 29E1(2)
C(16) 61E1(2) 53E1(2) 44E1(2) -6(18) -22(18) 162(10)
C(21) 315(16) 413(18) 389(19) -50(15) 91(14) 6(10)
C(22) 393(19) 53E1(2) 63E1(3) -11E1(2) 37(18) -74(10)
C(23) 44E1(2) 82E1(3) 71E1(3) -29E1(3) -8E1(2) -7E1(2)
C(24) 55E1(3) 98E1(4) 47E1(2) -10E1(3) -8E1(2) 14E1(2)
C(25) 62E1(3) 69E1(3) 39E1(2) 3E1(2) 43(19) 8E1(2)
C(26) 51E1(2) 47E1(2) 404(19) -7(17) 37(17) -3(10)

loop_
_atom_site_label
_atom_site_fract_x
_atom_site_fract_y
_atom_site_fract_z
_atom_site_U_iso_or_equiv
_atom_site_thermal_displace_type
_atom_site_calc_flag
_atom_site_calc_attached_atom
Sn(1) 0.19861(3) 0.04711(2) 0.27952(2) 0.0381 Uani ? ?
P(1) -0.08200(10) 0.22077(6) 0.31989(6) 0.0358 Uani ? ?
F(1) 0.4197(3) 0.0084(2) 0.2234(2) 0.0569 Uani ? ?
O(1) -0.0718(3) 0.1105(2) 0.3336(2) 0.0485 Uani ? ?
C(1) 0.2683(7) -0.0051(4) 0.4007(3) 0.0731 Uani ? ?
H(1a) 0.3789(7) -0.0366(4) 0.3994(3) 0.0934 Uiso calc C(1)
H(1b) 0.2740(7) 0.0494(4) 0.4390(3) 0.0934 Uiso calc C(1)
H(1c) 0.1839(7) -0.0518(4) 0.4183(3) 0.0934 Uiso calc C(1)
C(2) 0.0392(5) -0.0441(3) 0.2018(3) 0.0532 Uani ? ?
H(2a) 0.1101(5) -0.0843(3) 0.1675(3) 0.0934 Uiso calc C(2)
H(2b) -0.0296(5) -0.0858(3) 0.2358(3) 0.0934 Uiso calc C(2)
H(2c) -0.0348(5) -0.0035(3) 0.1670(3) 0.0934 Uiso calc C(2)
C(3) 0.2364(5) 0.2032(2) 0.2589(3) 0.0464 Uani ? ?
H(3a) 0.2015(5) 0.2186(2) 0.2025(3) 0.0934 Uiso calc C(3)
H(3b) 0.3569(5) 0.2181(2) 0.2657(3) 0.0934 Uiso calc C(3)
C(4) 0.1341(4) 0.2685(2) 0.3172(3) 0.0408 Uani ? ?
H(4a) 0.1871(4) 0.2672(2) 0.3720(3) 0.0934 Uiso calc C(4)
H(4b) 0.1322(4) 0.3357(2) 0.2978(3) 0.0934 Uiso calc C(4)
C(11) -0.1967(4) 0.2822(3) 0.4008(2) 0.0414 Uani ? ?
C(12) -0.3219(6) 0.2281(3) 0.4407(3) 0.0607 Uani ? ?
H(12) -0.3428(6) 0.1601(3) 0.4264(3) 0.0934 Uiso calc C(12)
C(13) -0.4185(7) 0.2753(5) 0.5027(3) 0.0824 Uani ? ?
H(13) -0.5080(7) 0.2402(5) 0.5299(3) 0.0934 Uiso calc C(13)
C(14) -0.3859(7) 0.3711(4) 0.5227(3) 0.0781 Uani ? ?
H(14) -0.4514(7) 0.4022(4) 0.5651(3) 0.0934 Uiso calc C(14)
C(15) -0.2607(7) 0.4238(4) 0.4840(3) 0.0690 Uani ? ?
H(15) -0.2384(7) 0.4910(4) 0.5004(3) 0.0934 Uiso calc C(15)
C(16) -0.1656(6) 0.3797(3) 0.4222(2) 0.0526 Uani ? ?
H(16) -0.0803(6) 0.4172(3) 0.3939(2) 0.0934 Uiso calc C(16)
C(21) -0.1941(4) 0.2516(3) 0.2232(2) 0.0371 Uani ? ?
C(22) -0.2982(5) 0.1817(3) 0.1838(3) 0.0515 Uani ? ?
H(22) -0.3049(5) 0.1163(3) 0.2067(3) 0.0934 Uiso calc C(22)
C(23) -0.3926(5) 0.2067(4) 0.1124(3) 0.0658 Uani ? ?
H(23) -0.4648(5) 0.1585(4) 0.0847(3) 0.0934 Uiso calc C(23)
C(24) -0.3834(6) 0.3003(4) 0.0799(3) 0.0667 Uani ? ?
H(24) -0.4490(6) 0.3169(4) 0.0301(3) 0.0934 Uiso calc C(24)
C(25) -0.2795(6) 0.3719(3) 0.1185(2) 0.0569 Uani ? ?
H(25) -0.2737(6) 0.4375(3) 0.0960(2) 0.0934 Uiso calc C(25)
C(26) -0.1852(5) 0.3474(3) 0.1903(2) 0.0462 Uani ? ?
H(26) -0.1130(5) 0.3958(3) 0.2178(2) 0.0934 Uiso calc C(26)

loop_
_atom_type_symbol
_atom_type_scat_dispersion_real
_atom_type_scat_dispersion_imag
_atom_type_scat_source
C 0.002 0.002 International_Tables_Vol_IV_Table_2.2B
H 0 0 International_Tables_Vol_IV_Table_2.2B
O 0.008 0.006 International_Tables_Vol_IV_Table_2.2B
F 0.014 0.010 International_Tables_Vol_IV_Table_2.2B
P 0.090 0.095 International_Tables_Vol_IV_Table_2.2B
SN -0.873 1.424 International_Tables_Vol_IV_Table_2.2B

loop_
_geom_angle_atom_site_label_1
_geom_angle_atom_site_label_2
_geom_angle_atom_site_label_3
_geom_angle_site_symmetry_1
_geom_angle_site_symmetry_2
_geom_angle_site_symmetry_3
_geom_angle
_geom_angle_publ_flag
C(2) Sn(1) C(3) . . . 123.9(2) yes
C(1) Sn(1) C(3) . . . 115.7(2) yes
C(1) Sn(1) C(2) . . . 118.2(2) yes
O(1) Sn(1) C(3) . . . 80.50(10) yes
O(1) Sn(1) C(2) . . . 85.50(10) yes
O(1) Sn(1) C(1) . . . 89.2(2) yes
F(1) Sn(1) C(3) . . . 93.60(10) yes
F(1) Sn(1) C(2) . . . 94.30(10) yes
F(1) Sn(1) C(1) . . . 97.3(2) yes
F(1) Sn(1) O(1) . . . 172.66(9) yes
C(11) P(1) C(21) . . . 106.2(2) yes
C(4) P(1) C(21) . . . 108.7(2) yes
C(4) P(1) C(11) . . . 109.6(2) yes
O(1) P(1) C(21) . . . 112.1(2) yes
O(1) P(1) C(11) . . . 112.0(2) yes
O(1) P(1) C(4) . . . 108.3(2) yes
Sn(1) O(1) P(1) . . . 109.60(10) yes
Sn(1) C(3) C(4) . . . 113.3(2) yes
P(1) C(4) C(3) . . . 108.1(2) yes
P(1) C(11) C(16) . . . 122.2(3) yes
P(1) C(11) C(12) . . . 117.4(3) yes
C(12) C(11) C(16) . . . 120.4(4) yes
C(11) C(12) C(13) . . . 118.8(4) yes
C(12) C(13) C(14) . . . 119.8(5) yes
C(13) C(14) C(15) . . . 121.2(5) yes
C(14) C(15) C(16) . . . 120.1(5) yes
C(11) C(16) C(15) . . . 119.6(4) yes
P(1) C(21) C(26) . . . 120.7(3) yes
P(1) C(21) C(22) . . . 119.6(3) yes
C(22) C(21) C(26) . . . 119.6(3) yes
C(21) C(22) C(23) . . . 119.8(4) yes
C(22) C(23) C(24) . . . 120.6(4) yes
C(23) C(24) C(25) . . . 120.5(4) yes
C(24) C(25) C(26) . . . 119.2(4) yes
C(21) C(26) C(25) . . . 120.2(4) yes

loop_
_geom_bond_atom_site_label_1
_geom_bond_atom_site_label_2
_geom_bond_site_symmetry_1
_geom_bond_site_symmetry_2
_geom_bond_distance
_geom_bond_publ_flag
Sn(1) F(1) . . 2.035(2) yes
Sn(1) O(1) . . 2.454(3) yes
Sn(1) C(1) . . 2.123(5) yes
Sn(1) C(2) . . 2.124(4) yes
Sn(1) C(3) . . 2.158(3) yes
P(1) O(1) . . 1.509(3) yes
P(1) C(4) . . 1.801(3) yes
P(1) C(11) . . 1.803(4) yes
P(1) C(21) . . 1.804(3) yes
C(3) C(4) . . 1.530(5) yes
C(11) C(12) . . 1.391(6) yes
C(11) C(16) . . 1.382(5) yes
C(12) C(13) . . 1.418(7) yes
C(13) C(14) . . 1.357(8) yes
C(14) C(15) . . 1.372(8) yes
C(15) C(16) . . 1.391(6) yes
C(21) C(22) . . 1.384(5) yes
C(21) C(26) . . 1.401(5) yes
C(22) C(23) . . 1.383(6) yes
C(23) C(24) . . 1.371(7) yes
C(24) C(25) . . 1.394(7) yes
C(25) C(26) . . 1.386(6) yes

loop_
_geom_torsion_atom_site_label_1
_geom_torsion_atom_site_label_2
_geom_torsion_atom_site_label_3
_geom_torsion_atom_site_label_4
_geom_torsion_site_symmetry_1
_geom_torsion_site_symmetry_2
_geom_torsion_site_symmetry_3
_geom_torsion_site_symmetry_4
_geom_torsion
_geom_torsion_publ_flag
O(1) Sn(1) C(3) C(4) . . . . 24.9(2) yes
C(3) Sn(1) O(1) P(1) . . . . 4.2(2) yes
C(4) P(1) O(1) Sn(1) . . . . -26.9(2) yes
O(1) P(1) C(4) C(3) . . . . 47.9(3) yes
Sn(1) C(3) C(4) P(1) . . . . -45.7(3) yes
